data_7217306
loop_
_publ_author_name
'Baisch, U.'
'Vella-Zarb, L.'

_publ_section_title
;
 Towards understanding P-gp resistance: a case study of the antitumour
 drug cabazitaxel
;
_journal_issue 44
_journal_name_full CrystEngComm
_journal_page_first 10161
_journal_paper_doi 10.1039/C4CE01279H
_journal_volume 16
_journal_year 2014
_chemical_absolute_configuration ad
_chemical_formula_moiety 'C45 H57 N O14'
_chemical_formula_sum 'C45 H57 N O14'
_chemical_formula_weight 835.91
_chemical_name_systematic Cabazitaxel
_space_group_crystal_system monoclinic
_space_group_IT_number 4
_space_group_name_Hall 'P 2yb'
_space_group_name_H-M_alt 'P 1 21 1'
_symmetry_space_group_name_Hall 'P 2yb'
_symmetry_space_group_name_H-M 'P 1 21 1'
_atom_sites_solution_hydrogens geom
_atom_sites_solution_primary dual
_audit_creation_date 2014-03-01
_audit_creation_method
;
Olex2 1.2
(compiled 2014.02.28 svn.r2899 for OlexSys, GUI svn.r4781)
;
_cell_angle_alpha 90
_cell_angle_beta 98.532(5)
_cell_angle_gamma 90
_cell_formula_units_Z 4
_cell_length_a 8.351(3)
_cell_length_b 44.438(17)
_cell_length_c 11.410(4)
_cell_measurement_reflns_used 9983
_cell_measurement_temperature 120.15
_cell_measurement_theta_max 23.948
_cell_measurement_theta_min 2.666
_cell_volume 4187(3)
_computing_data_reduction 'SAINT v7.68A (Bruker, 2009)'
_computing_molecular_graphics 'Olex2 (Dolomanov et al., 2009)'
_computing_publication_material 'Olex2 (Dolomanov et al., 2009)'
_computing_structure_refinement 'ShelXL (Sheldrick, 2008)'
_computing_structure_solution 'XM (Sheldrick, 2008)'
_diffrn_ambient_temperature 120.15
_diffrn_detector 'CCD area detector'
_diffrn_detector_area_resol_mean 0.0350
_diffrn_detector_type 'Rigaku Saturn724+'
_diffrn_measured_fraction_theta_full 0.902
_diffrn_measured_fraction_theta_max 0.985
_diffrn_measurement_device 'CrystalLogic Kappa (4 circle)'
_diffrn_measurement_device_type 'Kappa Rigaku Saturn724+'
_diffrn_measurement_method 'omega rotation'
_diffrn_radiation_collimation '0.3 x 1.5 Double Pinhole'
_diffrn_radiation_monochromator Synchrotron
_diffrn_radiation_probe x-ray
_diffrn_radiation_wavelength 0.6889
_diffrn_reflns_av_R_equivalents 0.0938
_diffrn_reflns_av_unetI/netI 0.1219
_diffrn_reflns_Laue_measured_fraction_full 0.902
_diffrn_reflns_Laue_measured_fraction_max 0.985
_diffrn_reflns_limit_h_max 9
_diffrn_reflns_limit_h_min -8
_diffrn_reflns_limit_k_max 52
_diffrn_reflns_limit_k_min -52
_diffrn_reflns_limit_l_max 13
_diffrn_reflns_limit_l_min -13
_diffrn_reflns_number 30848
_diffrn_reflns_point_group_measured_fraction_full 0.872
_diffrn_reflns_point_group_measured_fraction_max 0.953
_diffrn_reflns_theta_full 25.000
_diffrn_reflns_theta_max 24.221
_diffrn_reflns_theta_min 0.888
_diffrn_source Synchrotron
_diffrn_source_type 'Undulator, I19, DLS, RAL'
_diffrn_standards_number 0
_exptl_absorpt_coefficient_mu 0.092
_exptl_absorpt_correction_T_max 1.0000
_exptl_absorpt_correction_T_min 0.5460
_exptl_absorpt_correction_type multi-scan
_exptl_absorpt_process_details
;
SADABS-2008/1 (Bruker,2008) was used for absorption correction.
wR2(int) was 0.1307 before and 0.0962 after correction.
The Ratio of minimum to maximum transmission is 0.5460.
The \l/2 correction factor is Not present.
;
_exptl_crystal_colour 'clear light orange'
_exptl_crystal_colour_lustre clear
_exptl_crystal_colour_modifier light
_exptl_crystal_colour_primary orange
_exptl_crystal_density_diffrn 1.326
_exptl_crystal_description lath
_exptl_crystal_F_000 1784
_exptl_crystal_size_max 0.1
_exptl_crystal_size_mid 0.03
_exptl_crystal_size_min 0.001
_refine_diff_density_max 0.530
_refine_diff_density_min -0.384
_refine_diff_density_rms 0.086
_refine_ls_abs_structure_details
;
 Flack x determined using 3680 quotients [(I+)-(I-)]/[(I+)+(I-)]
 (Parsons and Flack (2004), Acta Cryst. A60, s61).
;
_refine_ls_abs_structure_Flack 0.2(6)
_refine_ls_extinction_coef 0.039(5)
_refine_ls_extinction_expression Fc^*^=kFc[1+0.001xFc^2^\l^3^/sin(2\q)]^-1/4^
_refine_ls_extinction_method SHELXL
_refine_ls_goodness_of_fit_ref 1.051
_refine_ls_hydrogen_treatment constr
_refine_ls_matrix_type full
_refine_ls_number_parameters 1106
_refine_ls_number_reflns 14114
_refine_ls_number_restraints 1
_refine_ls_restrained_S_all 1.051
_refine_ls_R_factor_all 0.1306
_refine_ls_R_factor_gt 0.0989
_refine_ls_shift/su_max 0.001
_refine_ls_shift/su_mean 0.000
_refine_ls_structure_factor_coef Fsqd
_refine_ls_weighting_details
;
 w=1/[\s^2^(Fo^2^)+(0.1173P)^2^+8.2975P]
 where P=(Fo^2^+2Fc^2^)/3
;
_refine_ls_weighting_scheme calc
_refine_ls_wR_factor_gt 0.2557
_refine_ls_wR_factor_ref 0.2760
_reflns_Friedel_coverage 0.908
_reflns_Friedel_fraction_full 0.842
_reflns_Friedel_fraction_max 0.920
_reflns_number_gt 10130
_reflns_number_total 14114
_reflns_threshold_expression 'I > 2\s(I)'
_cod_data_source_file c4ce01279h2.cif
_cod_data_source_block 940083_Anh
_cod_depositor_comments 'Adding full bibliography for 7217306--7217310.cif.'
_cod_database_code 7217306
_shelxl_version_number 2013-2
_shelx_space_group_comment
;
The symmetry employed for this shelxl refinement is uniquely defined
by the following loop, which should always be used as a source of
symmetry information in preference to the above space-group names.
They are only intended as comments.
;
_shelx_estimated_absorpt_t_max 1.000
_shelx_estimated_absorpt_t_min 0.991
_olex2_refinement_description
;
1. Others
 Fixed Uiso: H146(0.077) H22(0.084) H122(0.065) H54(0.069) H46(0.104)
 H154(0.055) H11A(0.045) H11B(0.045) H10(0.056) H147(0.056) H151(0.078)
 H149(0.059) H145(0.052) H13A(0.071) H13B(0.071) H13C(0.071) H103(0.052)
 H16G(0.08) H16H(0.08) H16I(0.08) H113(0.064) H102(0.048) H13(0.053)
 H105(0.056) H17A(0.088) H17B(0.088) H17C(0.088) H12A(0.069) H12B(0.069)
 H110(0.056) H11C(0.08) H11D(0.08) H11E(0.08) H11F(0.07) H11G(0.07) H11H(0.07)
 H14A(0.056) H14B(0.056) H153(0.064) H38A(0.078) H38B(0.078) H38C(0.078)
 H11I(0.087) H11J(0.087) H11K(0.087) H11L(0.082) H11M(0.082) H11N(0.082)
 H10A(0.074) H10B(0.074) H31(0.081) H3(0.061) H33(0.074) H29(0.08) H7(0.067)
 H32(0.075) H150(0.069) H20A(0.086) H20B(0.086) H152(0.068) H53(0.084)
 H37A(0.091) H37B(0.091) H37C(0.091) H107(0.055) H23A(0.118) H23B(0.118)
 H23C(0.118) H18A(0.091) H18B(0.091) H18C(0.091) H49(0.069) H2(0.061)
 H129(0.063) H47(0.069) H51(0.099) H45(0.066) H19A(0.108) H19B(0.108)
 H19C(0.108) H133(0.072) H59A(0.118) H59B(0.118) H59C(0.118) H50(0.091)
 H61A(0.106) H61B(0.106) H61C(0.106) H16A(0.09) H16B(0.09) H16C(0.09)
 H130(0.091) H30(0.076) H16D(0.083) H16E(0.083) H16F(0.083) H132(0.094)
 H131(0.085) H15A(0.098) H15B(0.098) H15C(0.098) H5(0.076) H52(0.088)
 H60A(0.129) H60B(0.129) H60C(0.129) H6A(0.081) H6B(0.081) H12C(0.121)
 H12D(0.121) H12E(0.121) H13D(0.107) H13E(0.107) H13F(0.107)
 Fixed X: H146(0.0766) H22(-0.2683) H122(0.9346) H54(0.5158) H46(0.7102)
 H154(0.2608) H11A(0.5331) H11B(0.6691) H10(0.2726) H147(0.3011) H151(-0.1976)
 H149(0.2084) H145(0.0782) H13A(0.112) H13B(0.2041) H13C(0.3035) H103(0.4231)
 H16G(-0.1573) H16H(-0.2819) H16I(-0.1748) H113(0.5358) H102(0.7356)
 H13(0.1944) H105(0.165) H17A(-0.0991) H17B(-0.1898) H17C(-0.0019) H12A(0.5809)
 H12B(0.4915) H110(0.3645) H11C(0.2359) H11D(0.2295) H11E(0.1824) H11F(0.9414)
 H11G(0.8128) H11H(0.8052) H14A(0.0277) H14B(0.133) H153(-0.0453) H38A(0.0943)
 H38B(0.1609) H38C(0.2672) H11I(0.7228) H11J(0.7948) H11K(0.8991) H11L(0.5176)
 H11M(0.4838) H11N(0.6505) H10A(0.2169) H10B(0.0766) H31(-0.3005) H3(0.2185)
 H33(-0.0573) H29(-0.374) H7(0.3888) H32(-0.1125) H150(0.0223) H20A(-0.007)
 H20B(0.098) H152(-0.2349) H53(0.4635) H37A(0.3773) H37B(0.4434) H37C(0.5634)
 H107(0.2229) H23A(0.5503) H23B(0.5452) H23C(0.4948) H18A(0.4342) H18B(0.4693)
 H18C(0.4911) H49(0.6976) H2(-0.1117) H129(0.6793) H47(0.3776) H51(0.7381)
 H45(0.6162) H19A(-0.0859) H19B(0.037) H19C(0.0582) H133(0.9005) H59A(0.0565)
 H59B(-0.0624) H59C(-0.017) H50(0.8172) H61A(0.0947) H61B(0.0444) H61C(0.2282)
 H16A(0.6795) H16B(0.763) H16C(0.5699) H130(0.6876) H30(-0.4289) H16D(0.7836)
 H16E(0.9022) H16F(0.8) H132(0.9098) H131(0.7974) H15A(0.5644) H15B(0.7576)
 H15C(0.6491) H5(0.4236) H52(0.5878) H60A(0.3305) H60B(0.1572) H60C(0.2784)
 H6A(0.4935) H6B(0.3299) H12C(0.0065) H12D(0.0681) H12E(0.0863) H13D(0.3504)
 H13E(0.4657) H13F(0.5149)
 Fixed Y: H146(1.0072) H22(1.137) H122(0.898) H54(1.2547) H46(1.1958)
 H154(1.0087) H11A(0.9059) H11B(0.9311) H10(1.0625) H147(0.95) H151(0.9428)
 H149(0.9852) H145(0.9499) H13A(0.8727) H13B(0.9037) H13C(0.8751) H103(0.8833)
 H16G(1.0766) H16H(1.0977) H16I(1.0738) H113(0.9646) H102(0.8609) H13(1.16)
 H105(0.8226) H17A(1.1141) H17B(1.1392) H17C(1.143) H12A(0.8089) H12B(0.8064)
 H110(0.9119) H11C(0.9392) H11D(0.9647) H11E(0.9307) H11F(0.9076) H11G(0.9122)
 H11H(0.8826) H14A(1.1767) H14B(1.1627) H153(0.9334) H38A(1.0526) H38B(1.0826)
 H38C(1.0525) H11I(0.9642) H11J(0.9617) H11K(0.9502) H11L(0.8206) H11M(0.8083)
 H11N(0.8251) H10A(0.8093) H10B(0.8305) H31(1.2505) H3(1.1076) H33(1.1958)
 H29(1.1618) H7(1.0683) H32(1.2433) H150(0.9747) H20A(1.0976) H20B(1.1232)
 H152(0.9226) H53(1.2384) H37A(1.1874) H37B(1.1804) H37C(1.1787) H107(0.8729)
 H23A(1.0332) H23B(1.0113) H23C(0.999) H18A(1.0876) H18B(1.1191) H18C(1.116)
 H49(1.2751) H2(1.1019) H129(0.8568) H47(1.2252) H51(1.3111) H45(1.1938)
 H19A(1.0545) H19B(1.0267) H19C(1.0537) H133(0.785) H59A(1.2768) H59B(1.2553)
 H59C(1.2474) H50(1.3102) H61A(1.1983) H61B(1.2019) H61C(1.1946) H16A(1.0084)
 H16B(1.0404) H16C(1.0375) H130(0.8337) H30(1.2096) H16D(1.0235) H16E(1.03)
 H16F(0.9994) H132(0.7624) H131(0.7872) H15A(1.0777) H15B(1.0783) H15C(1.0722)
 H5(1.0967) H52(1.2731) H60A(1.2359) H60B(1.2482) H60C(1.2697) H6A(1.0564)
 H6B(1.0407) H12C(0.8543) H12D(0.8633) H12E(0.8866) H13D(0.9271) H13E(0.8989)
 H13F(0.9315)
 Fixed Z: H146(0.5203) H22(0.2007) H122(0.443) H54(0.5104) H46(0.5278)
 H154(0.7733) H11A(0.527) H11B(0.5562) H10(0.3883) H147(0.7121) H151(0.9897)
 H149(0.9274) H145(0.5517) H13A(0.6488) H13B(0.6327) H13C(0.689) H103(0.3435)
 H16G(0.2444) H16H(0.2998) H16I(0.3818) H113(0.4343) H102(0.3463) H13(0.4502)
 H105(0.3958) H17A(0.517) H17B(0.4309) H17C(0.4821) H12A(0.4055) H12B(0.5223)
 H110(0.1079) H11C(0.164) H11D(0.2624) H11E(0.2888) H11F(0.261) H11G(0.1436)
 H11H(0.223) H14A(0.2924) H14B(0.2002) H153(0.6749) H38A(0.6372) H38B(0.5832)
 H38C(0.5925) H11I(0.3638) H11J(0.2418) H11K(0.3625) H11L(0.0944) H11M(0.2203)
 H11N(0.2094) H10A(0.1726) H10B(0.2075) H31(-0.2032) H3(0.189) H33(0.0419) H29(-
 0.2267) H7(0.199) H32(-0.0288) H150(1.0553) H20A(-0.1105) H20B(-0.1675)
 H152(0.8034) H53(0.1284) H37A(0.1066) H37B(-0.0152) H37C(0.1078) H107(0.1942)
 H23A(0.2611) H23B(0.1494) H23C(0.2705) H18A(0.4335) H18B(0.5004) H18C(0.3639)
 H49(0.4241) H2(0.1025) H129(0.7252) H47(0.3079) H51(0.1071) H45(0.31)
 H19A(0.0358) H19B(0.047) H19C(-0.0422) H133(0.6154) H59A(0.6126) H59B(0.672)
 H59C(0.5441) H50(0.3095) H61A(0.6009) H61B(0.7301) H61C(0.716) H16A(0.5572)
 H16B(0.5462) H16C(0.5229) H130(0.9153) H30(-0.2937) H16D(0.8615) H16E(0.7664)
 H16F(0.7595) H132(0.7997) H131(0.9423) H15A(0.6737) H15B(0.7052) H15C(0.8072)
 H5(-0.0641) H52(0.0148) H60A(0.8351) H60B(0.8563) H60C(0.7987) H6A(0.032) H6B(-
 0.0282) H12C(0.0315) H12D(-0.0902) H12E(0.0176) H13D(-0.0859) H13E(-0.0983)
 H13F(-0.1402)
;
_olex2_computing_structure_refinement_long 'ShelXL (Sheldrick, 2008)'

loop_
_space_group_symop_operation_xyz
'x, y, z'
'-x, y+1/2, -z'

loop_
_atom_site_label
_atom_site_type_symbol
_atom_site_fract_x
_atom_site_fract_y
_atom_site_fract_z
_atom_site_U_iso_or_equiv
_atom_site_adp_type
_atom_site_occupancy
_atom_site_site_symmetry_order
_atom_site_calc_flag
_atom_site_refinement_flags_posn
O146 O 0.0345(10) 0.99341(18) 0.5561(7) 0.0510(19) Uani 1 1 d .
H146 H 0.0766 1.0072 0.5203 0.077 Uiso 1 1 calc GR
O142 O 0.3430(10) 0.94455(16) 0.4890(6) 0.0446(18) Uani 1 1 d .
O138 O 0.5461(9) 0.92614(19) 0.0319(7) 0.0494(19) Uani 1 1 d .
O42 O 0.3649(9) 1.16718(17) 0.3407(7) 0.0473(19) Uani 1 1 d .
O156 O 0.5443(10) 0.97672(18) 0.6929(7) 0.049(2) Uani 1 1 d .
O125 O 0.6829(8) 0.85734(16) 0.5113(6) 0.0417(17) Uani 1 1 d .
O134 O 0.3659(9) 0.85422(17) 0.5163(6) 0.0438(17) Uani 1 1 d .
O22 O -0.1916(10) 1.14933(19) 0.2162(8) 0.056(2) Uani 1 1 d .
H22 H -0.2683 1.1370 0.2007 0.084 Uiso 1 1 calc GR
O157 O 0.5072(9) 1.02584(17) 0.7313(7) 0.0497(19) Uani 1 1 d .
O144 O 0.3082(9) 0.99426(18) 0.4549(7) 0.0482(19) Uani 1 1 d .
O136 O 0.1516(9) 0.87907(17) 0.4212(7) 0.0473(19) Uani 1 1 d .
O38 O 0.0809(10) 1.05186(18) 0.4616(7) 0.052(2) Uani 1 1 d .
O122 O 0.8665(8) 0.90400(18) 0.4849(6) 0.0433(18) Uani 1 1 d .
H122 H 0.9346 0.8980 0.4430 0.065 Uiso 1 1 calc GR
O57 O 0.3095(10) 1.24432(19) 0.6169(7) 0.055(2) Uani 1 1 d .
O27 O -0.2771(11) 1.1232(2) -0.0526(8) 0.061(2) Uani 1 1 d .
O121 O 0.3486(11) 0.79472(18) 0.3701(8) 0.062(2) Uani 1 1 d .
N54 N 0.4467(15) 1.2427(2) 0.4674(10) 0.057(3) Uani 1 1 d .
H54 H 0.5158 1.2547 0.5104 0.069 Uiso 1 1 calc R
O36 O 0.4937(12) 1.1242(2) 0.1355(8) 0.063(2) Uani 1 1 d .
O127 O 0.8950(11) 0.83097(19) 0.4722(8) 0.053(2) Uani 1 1 d .
O23 O 0.3303(11) 1.02489(19) 0.1789(9) 0.061(2) Uani 1 1 d .
O24 O 0.0051(12) 1.0304(2) 0.2494(8) 0.061(2) Uani 1 1 d .
O25 O -0.0397(10) 1.14051(18) 0.0367(7) 0.053(2) Uani 1 1 d .
O34 O 0.2717(10) 1.13864(19) 0.0131(7) 0.052(2) Uani 1 1 d .
O123 O 0.2419(10) 0.8535(2) 0.0386(7) 0.057(2) Uani 1 1 d .
O46 O 0.7171(10) 1.2062(2) 0.4672(10) 0.069(3) Uani 1 1 d .
H46 H 0.7102 1.1958 0.5278 0.104 Uiso 1 1 calc GR
O124 O 0.6012(10) 0.8676(2) 0.0458(8) 0.057(2) Uani 1 1 d .
O44 O 0.4704(11) 1.17370(18) 0.5331(8) 0.057(2) Uani 1 1 d .
C148 C 0.0968(15) 0.9603(3) 0.7872(10) 0.049(3) Uani 1 1 d .
N154 N 0.3080(11) 0.9941(2) 0.7391(7) 0.045(2) Uani 1 1 d .
H154 H 0.2608 1.0087 0.7733 0.055 Uiso 1 1 calc R
O56 O 0.1910(11) 1.2234(2) 0.4420(8) 0.060(2) Uani 1 1 d .
C143 C 0.2771(12) 0.9711(2) 0.4992(9) 0.038(2) Uani 1 1 d .
C114 C 0.5981(12) 0.9210(2) 0.4909(9) 0.038(2) Uani 1 1 d .
H11A H 0.5331 0.9059 0.5270 0.045 Uiso 1 1 calc R
H11B H 0.6691 0.9311 0.5562 0.045 Uiso 1 1 calc R
C10 C 0.1535(16) 1.0665(2) 0.3731(9) 0.046(3) Uani 1 1 d .
H10 H 0.2726 1.0625 0.3883 0.056 Uiso 1 1 calc R
C128 C 0.8063(15) 0.8240(3) 0.6589(10) 0.049(3) Uani 1 1 d .
C101 C 0.7060(12) 0.9042(2) 0.4144(9) 0.039(2) Uani 1 1 d .
C112 C 0.4305(12) 0.9369(3) 0.2999(9) 0.040(2) Uani 1 1 d .
C147 C 0.2214(15) 0.9669(2) 0.7048(11) 0.047(3) Uani 1 1 d .
H147 H 0.3011 0.9500 0.7121 0.056 Uiso 1 1 calc R
C135 C 0.2396(12) 0.8721(2) 0.5109(11) 0.043(3) Uani 1 1 d .
C151 C -0.1221(19) 0.9473(3) 0.9376(12) 0.065(4) Uani 1 1 d .
H151 H -0.1976 0.9428 0.9897 0.078 Uiso 1 1 calc R
C11 C 0.1286(16) 1.0995(2) 0.3723(10) 0.047(3) Uani 1 1 d .
C126 C 0.8071(15) 0.8375(3) 0.5388(10) 0.045(3) Uani 1 1 d .
C111 C 0.5411(14) 0.9243(2) 0.2401(9) 0.044(3) Uani 1 1 d .
C149 C 0.1181(15) 0.9726(3) 0.9021(10) 0.049(3) Uani 1 1 d .
H149 H 0.2084 0.9852 0.9274 0.059 Uiso 1 1 calc R
C145 C 0.1405(12) 0.9688(2) 0.5731(10) 0.043(3) Uani 1 1 d .
H145 H 0.0782 0.9499 0.5517 0.052 Uiso 1 1 calc R
C109 C 0.5210(14) 0.8773(3) 0.1190(9) 0.047(3) Uani 1 1 d .
C155 C 0.4657(14) 0.9973(3) 0.7185(10) 0.045(3) Uani 1 1 d .
C137 C 0.2125(14) 0.8817(3) 0.6304(10) 0.047(3) Uani 1 1 d .
H13A H 0.1120 0.8727 0.6488 0.071 Uiso 1 1 calc GR
H13B H 0.2041 0.9037 0.6327 0.071 Uiso 1 1 calc GR
H13C H 0.3035 0.8751 0.6890 0.071 Uiso 1 1 calc GR
C103 C 0.4839(13) 0.8641(2) 0.3392(10) 0.043(3) Uani 1 1 d .
H103 H 0.4231 0.8833 0.3435 0.052 Uiso 1 1 calc R
C16 C -0.1763(14) 1.0877(3) 0.3151(11) 0.053(3) Uani 1 1 d .
H16G H -0.1573 1.0766 0.2444 0.080 Uiso 1 1 calc GR
H16H H -0.2819 1.0977 0.2998 0.080 Uiso 1 1 calc GR
H16I H -0.1748 1.0738 0.3818 0.080 Uiso 1 1 calc GR
C113 C 0.4829(16) 0.9444(3) 0.4276(12) 0.053(3) Uani 1 1 d .
H113 H 0.5358 0.9646 0.4343 0.064 Uiso 1 1 calc R
C102 C 0.6600(13) 0.8706(2) 0.3952(9) 0.040(2) Uani 1 1 d .
H102 H 0.7356 0.8609 0.3463 0.048 Uiso 1 1 calc R
C13 C 0.2216(13) 1.1514(3) 0.3745(10) 0.044(3) Uani 1 1 d .
H13 H 0.1944 1.1600 0.4502 0.053 Uiso 1 1 calc R
C105 C 0.2565(14) 0.8221(2) 0.3483(11) 0.047(3) Uani 1 1 d .
H105 H 0.1650 0.8226 0.3958 0.056 Uiso 1 1 calc R
O21 O 0.2108(15) 1.0816(2) -0.1520(8) 0.081(3) Uani 1 1 d .
C17 C -0.0873(18) 1.1285(3) 0.4537(11) 0.059(3) Uani 1 1 d .
H17A H -0.0991 1.1141 0.5170 0.088 Uiso 1 1 calc GR
H17B H -0.1898 1.1392 0.4309 0.088 Uiso 1 1 calc GR
H17C H -0.0019 1.1430 0.4821 0.088 Uiso 1 1 calc GR
C120 C 0.4770(17) 0.8112(3) 0.4366(13) 0.058(3) Uani 1 1 d .
H12A H 0.5809 0.8089 0.4055 0.069 Uiso 1 1 calc R
H12B H 0.4915 0.8064 0.5223 0.069 Uiso 1 1 calc R
C55 C 0.3057(16) 1.2352(3) 0.5039(12) 0.051(3) Uani 1 1 d .
C110 C 0.4850(14) 0.9098(3) 0.1230(10) 0.046(3) Uani 1 1 d .
H110 H 0.3645 0.9119 0.1079 0.056 Uiso 1 1 calc R
C118 C 0.2536(15) 0.9435(3) 0.2492(11) 0.053(3) Uani 1 1 d .
H11C H 0.2359 0.9392 0.1640 0.080 Uiso 1 1 calc GR
H11D H 0.2295 0.9647 0.2624 0.080 Uiso 1 1 calc GR
H11E H 0.1824 0.9307 0.2888 0.080 Uiso 1 1 calc GR
C116 C 0.8289(13) 0.9043(3) 0.2247(10) 0.047(3) Uani 1 1 d .
H11F H 0.9414 0.9076 0.2610 0.070 Uiso 1 1 calc GR
H11G H 0.8128 0.9122 0.1436 0.070 Uiso 1 1 calc GR
H11H H 0.8052 0.8826 0.2230 0.070 Uiso 1 1 calc GR
C14 C 0.0838(14) 1.1583(3) 0.2721(10) 0.047(3) Uani 1 1 d .
H14A H 0.0277 1.1767 0.2924 0.056 Uiso 1 1 calc R
H14B H 0.1330 1.1627 0.2002 0.056 Uiso 1 1 calc R
C1 C -0.0441(14) 1.1335(3) 0.2410(11) 0.050(3) Uani 1 1 d .
C153 C -0.0318(15) 0.9419(3) 0.7521(12) 0.054(3) Uani 1 1 d .
H153 H -0.0453 0.9334 0.6749 0.064 Uiso 1 1 calc R
C38A C 0.1569(15) 1.0606(3) 0.5779(11) 0.052(3) Uani 1 1 d .
H38A H 0.0943 1.0526 0.6372 0.078 Uiso 1 1 calc GR
H38B H 0.1609 1.0826 0.5832 0.078 Uiso 1 1 calc GR
H38C H 0.2672 1.0525 0.5925 0.078 Uiso 1 1 calc GR
C158 C 0.6639(13) 1.0359(3) 0.7000(11) 0.050(3) Uani 1 1 d .
C117 C 0.7896(18) 0.9520(3) 0.3183(11) 0.058(3) Uani 1 1 d .
H11I H 0.7228 0.9642 0.3638 0.087 Uiso 1 1 calc GR
H11J H 0.7948 0.9617 0.2418 0.087 Uiso 1 1 calc GR
H11K H 0.8991 0.9502 0.3625 0.087 Uiso 1 1 calc GR
C108 C 0.4575(12) 0.8546(3) 0.2043(9) 0.043(3) Uani 1 1 d .
C26 C -0.1803(16) 1.1431(3) -0.0354(10) 0.052(3) Uani 1 1 d .
C28 C -0.2021(14) 1.1737(3) -0.0829(10) 0.049(3) Uani 1 1 d .
C119 C 0.5342(16) 0.8245(3) 0.1799(11) 0.055(3) Uani 1 1 d .
H11L H 0.5176 0.8206 0.0944 0.082 Uiso 1 1 calc GR
H11M H 0.4838 0.8083 0.2203 0.082 Uiso 1 1 calc GR
H11N H 0.6505 0.8251 0.2094 0.082 Uiso 1 1 calc GR
C106 C 0.1954(16) 0.8275(3) 0.2177(12) 0.062(4) Uani 1 1 d .
H10A H 0.2169 0.8093 0.1726 0.074 Uiso 1 1 calc R
H10B H 0.0766 0.8305 0.2075 0.074 Uiso 1 1 calc R
C35 C 0.4126(14) 1.1437(3) 0.0800(11) 0.054(3) Uani 1 1 d .
C31 C -0.2773(17) 1.2309(3) -0.1720(13) 0.067(4) Uani 1 1 d .
H31 H -0.3005 1.2505 -0.2032 0.081 Uiso 1 1 calc R
C3 C 0.1414(15) 1.0997(3) 0.1204(11) 0.051(3) Uani 1 1 d .
H3 H 0.2185 1.1076 0.1890 0.061 Uiso 1 1 calc R
C9 C 0.0842(15) 1.0525(3) 0.2523(12) 0.053(3) Uani 1 1 d .
C48 C 0.5662(17) 1.2533(3) 0.2890(11) 0.057(3) Uani 1 1 d .
C33 C -0.1326(19) 1.1984(3) -0.0284(12) 0.062(3) Uani 1 1 d .
H33 H -0.0573 1.1958 0.0419 0.074 Uiso 1 1 calc R
C29 C -0.319(2) 1.1784(3) -0.1863(12) 0.067(4) Uani 1 1 d .
H29 H -0.3740 1.1618 -0.2267 0.080 Uiso 1 1 calc R
C7 C 0.3188(14) 1.0554(3) 0.1405(12) 0.055(3) Uani 1 1 d .
H7 H 0.3888 1.0683 0.1990 0.067 Uiso 1 1 calc R
C32 C -0.1652(17) 1.2266(3) -0.0693(13) 0.063(3) Uani 1 1 d .
H32 H -0.1125 1.2433 -0.0288 0.075 Uiso 1 1 calc R
C8 C 0.1387(16) 1.0651(3) 0.1349(10) 0.052(3) Uani 1 1 d .
C12 C 0.2539(14) 1.1185(2) 0.3887(9) 0.043(3) Uani 1 1 d .
C150 C 0.0093(17) 0.9664(3) 0.9779(10) 0.058(3) Uani 1 1 d .
H150 H 0.0223 0.9747 1.0553 0.069 Uiso 1 1 calc R
C20 C 0.103(2) 1.1049(3) -0.1173(13) 0.072(4) Uani 1 1 d .
H20A H -0.0070 1.0976 -0.1105 0.086 Uiso 1 1 calc R
H20B H 0.0980 1.1232 -0.1675 0.086 Uiso 1 1 calc R
C152 C -0.1447(15) 0.9353(3) 0.8284(11) 0.056(3) Uani 1 1 d .
H152 H -0.2349 0.9226 0.8034 0.068 Uiso 1 1 calc R
C53 C 0.535(2) 1.2531(3) 0.1673(13) 0.070(4) Uani 1 1 d .
H53 H 0.4635 1.2384 0.1284 0.084 Uiso 1 1 calc R
C37 C 0.4523(17) 1.1751(3) 0.0689(11) 0.061(3) Uani 1 1 d .
H37A H 0.3773 1.1874 0.1066 0.091 Uiso 1 1 calc GR
H37B H 0.4434 1.1804 -0.0152 0.091 Uiso 1 1 calc GR
H37C H 0.5634 1.1787 0.1078 0.091 Uiso 1 1 calc GR
C107 C 0.2703(12) 0.8540(3) 0.1661(9) 0.046(3) Uani 1 1 d .
H107 H 0.2229 0.8729 0.1942 0.055 Uiso 1 1 calc R
C23A C 0.4926(19) 1.0165(4) 0.2180(16) 0.078(4) Uani 1 1 d .
H23A H 0.5503 1.0332 0.2611 0.118 Uiso 1 1 calc GR
H23B H 0.5452 1.0113 0.1494 0.118 Uiso 1 1 calc GR
H23C H 0.4948 0.9990 0.2705 0.118 Uiso 1 1 calc GR
C43 C 0.4676(15) 1.1790(3) 0.4293(11) 0.050(3) Uani 1 1 d .
C18 C 0.4271(15) 1.1095(3) 0.4247(13) 0.061(4) Uani 1 1 d .
H18A H 0.4342 1.0876 0.4335 0.091 Uiso 1 1 calc GR
H18B H 0.4693 1.1191 0.5004 0.091 Uiso 1 1 calc GR
H18C H 0.4911 1.1160 0.3639 0.091 Uiso 1 1 calc GR
C49 C 0.6712(16) 1.2746(3) 0.3402(13) 0.058(3) Uani 1 1 d .
H49 H 0.6976 1.2751 0.4241 0.069 Uiso 1 1 calc R
C58 C 0.1658(16) 1.2380(3) 0.6792(12) 0.058(3) Uani 1 1 d .
C2 C -0.0206(14) 1.1165(3) 0.1227(11) 0.051(3) Uani 1 1 d .
H2 H -0.1117 1.1019 0.1025 0.061 Uiso 1 1 calc R
C129 C 0.7314(15) 0.8379(3) 0.7418(10) 0.053(3) Uani 1 1 d .
H129 H 0.6793 0.8568 0.7252 0.063 Uiso 1 1 calc R
C47 C 0.4825(18) 1.2308(3) 0.3574(11) 0.058(3) Uani 1 1 d .
H47 H 0.3776 1.2252 0.3079 0.069 Uiso 1 1 calc R
C51 C 0.700(2) 1.2956(4) 0.1530(17) 0.083(5) Uani 1 1 d .
H51 H 0.7381 1.3111 0.1071 0.099 Uiso 1 1 calc R
C45 C 0.5822(15) 1.2016(3) 0.3848(12) 0.055(3) Uani 1 1 d .
H45 H 0.6162 1.1938 0.3100 0.066 Uiso 1 1 calc R
C19 C 0.0267(18) 1.0484(4) 0.0346(13) 0.072(4) Uani 1 1 d .
H19A H -0.0859 1.0545 0.0358 0.108 Uiso 1 1 calc GR
H19B H 0.0370 1.0267 0.0470 0.108 Uiso 1 1 calc GR
H19C H 0.0582 1.0537 -0.0422 0.108 Uiso 1 1 calc GR
C133 C 0.8618(16) 0.7956(3) 0.6780(11) 0.060(3) Uani 1 1 d .
H133 H 0.9005 0.7850 0.6154 0.072 Uiso 1 1 calc R
C59 C 0.023(2) 1.2559(3) 0.6220(16) 0.079(4) Uani 1 1 d .
H59A H 0.0565 1.2768 0.6126 0.118 Uiso 1 1 calc GR
H59B H -0.0624 1.2553 0.6720 0.118 Uiso 1 1 calc GR
H59C H -0.0170 1.2474 0.5441 0.118 Uiso 1 1 calc GR
C50 C 0.7416(19) 1.2959(3) 0.2724(17) 0.075(4) Uani 1 1 d .
H50 H 0.8172 1.3102 0.3095 0.091 Uiso 1 1 calc R
C61 C 0.130(2) 1.2054(3) 0.6818(14) 0.071(4) Uani 1 1 d .
H61A H 0.0947 1.1983 0.6009 0.106 Uiso 1 1 calc GR
H61B H 0.0444 1.2019 0.7301 0.106 Uiso 1 1 calc GR
H61C H 0.2282 1.1946 0.7160 0.106 Uiso 1 1 calc GR
C161 C 0.6696(16) 1.0300(3) 0.5702(12) 0.060(3) Uani 1 1 d .
H16A H 0.6795 1.0084 0.5572 0.090 Uiso 1 1 calc GR
H16B H 0.7630 1.0404 0.5462 0.090 Uiso 1 1 calc GR
H16C H 0.5699 1.0375 0.5229 0.090 Uiso 1 1 calc GR
C130 C 0.732(2) 0.8240(4) 0.8533(12) 0.076(4) Uani 1 1 d .
H130 H 0.6876 0.8337 0.9153 0.091 Uiso 1 1 calc R
C4 C 0.2150(17) 1.1085(3) 0.0051(11) 0.056(3) Uani 1 1 d .
C30 C -0.3508(17) 1.2067(3) -0.2252(12) 0.063(4) Uani 1 1 d .
H30 H -0.4289 1.2096 -0.2937 0.076 Uiso 1 1 calc R
C160 C 0.7990(13) 1.0209(3) 0.7785(11) 0.055(3) Uani 1 1 d .
H16D H 0.7836 1.0235 0.8615 0.083 Uiso 1 1 calc GR
H16E H 0.9022 1.0300 0.7664 0.083 Uiso 1 1 calc GR
H16F H 0.8000 0.9994 0.7595 0.083 Uiso 1 1 calc GR
C132 C 0.864(2) 0.7818(4) 0.7847(15) 0.078(5) Uani 1 1 d .
H132 H 0.9098 0.7624 0.7997 0.094 Uiso 1 1 calc R
C131 C 0.7974(19) 0.7968(4) 0.8678(12) 0.070(4) Uani 1 1 d .
H131 H 0.7974 0.7872 0.9423 0.085 Uiso 1 1 calc R
C159 C 0.6583(18) 1.0689(3) 0.7235(14) 0.065(4) Uani 1 1 d .
H15A H 0.5644 1.0777 0.6737 0.098 Uiso 1 1 calc GR
H15B H 0.7576 1.0783 0.7052 0.098 Uiso 1 1 calc GR
H15C H 0.6491 1.0722 0.8072 0.098 Uiso 1 1 calc GR
C5 C 0.3253(17) 1.0861(3) -0.0446(10) 0.064(4) Uani 1 1 d .
H5 H 0.4236 1.0967 -0.0641 0.076 Uiso 1 1 calc R
C52 C 0.606(2) 1.2742(3) 0.0988(14) 0.073(4) Uani 1 1 d .
H52 H 0.5878 1.2731 0.0148 0.088 Uiso 1 1 calc R
C60 C 0.240(2) 1.2489(4) 0.8037(14) 0.086(5) Uani 1 1 d .
H60A H 0.3305 1.2359 0.8351 0.129 Uiso 1 1 calc GR
H60B H 0.1572 1.2482 0.8563 0.129 Uiso 1 1 calc GR
H60C H 0.2784 1.2697 0.7987 0.129 Uiso 1 1 calc GR
C6 C 0.374(2) 1.0580(3) 0.0210(12) 0.068(4) Uani 1 1 d .
H6A H 0.4935 1.0564 0.0320 0.081 Uiso 1 1 calc R
H6B H 0.3299 1.0407 -0.0282 0.081 Uiso 1 1 calc R
C123 C 0.0893(15) 0.8653(4) -0.0038(15) 0.081(5) Uani 1 1 d .
H12C H 0.0065 0.8543 0.0315 0.121 Uiso 1 1 calc GR
H12D H 0.0681 0.8633 -0.0902 0.121 Uiso 1 1 calc GR
H12E H 0.0863 0.8866 0.0176 0.121 Uiso 1 1 calc GR
C138 C 0.4631(17) 0.9205(4) -0.0816(11) 0.072(4) Uani 1 1 d .
H13D H 0.3504 0.9271 -0.0859 0.107 Uiso 1 1 calc GR
H13E H 0.4657 0.8989 -0.0983 0.107 Uiso 1 1 calc GR
H13F H 0.5149 0.9315 -0.1402 0.107 Uiso 1 1 calc GR
C115 C 0.7145(11) 0.9206(2) 0.2977(9) 0.039(2) Uani 1 1 d .
C104 C 0.3997(13) 0.8408(3) 0.4084(10) 0.043(3) Uani 1 1 d .
C15 C -0.0422(16) 1.1116(3) 0.3458(12) 0.056(3) Uani 1 1 d .

loop_
_atom_site_aniso_label
_atom_site_aniso_U_11
_atom_site_aniso_U_22
_atom_site_aniso_U_33
_atom_site_aniso_U_23
_atom_site_aniso_U_13
_atom_site_aniso_U_12
O146 0.043(4) 0.053(4) 0.061(5) 0.004(4) 0.019(4) 0.011(4)
O142 0.052(5) 0.048(4) 0.037(4) 0.003(3) 0.019(4) 0.004(4)
O138 0.034(4) 0.076(5) 0.039(4) 0.008(4) 0.009(3) 0.003(4)
O42 0.047(5) 0.048(4) 0.047(4) -0.001(3) 0.006(4) -0.001(3)
O156 0.046(5) 0.052(5) 0.048(5) -0.004(3) 0.002(4) 0.003(4)
O125 0.033(4) 0.048(4) 0.043(4) 0.002(3) 0.002(3) 0.006(3)
O134 0.040(4) 0.056(4) 0.039(4) 0.002(3) 0.016(3) 0.002(4)
O22 0.040(5) 0.063(5) 0.063(5) 0.011(4) 0.006(4) 0.008(4)
O157 0.041(4) 0.053(5) 0.056(5) -0.003(4) 0.011(4) 0.006(4)
O144 0.038(4) 0.050(5) 0.055(5) 0.001(4) 0.004(4) 0.004(4)
O136 0.030(4) 0.052(4) 0.061(5) 0.000(4) 0.009(4) 0.002(3)
O38 0.049(5) 0.057(5) 0.052(5) 0.003(4) 0.009(4) 0.001(4)
O122 0.026(4) 0.064(5) 0.040(4) -0.005(3) 0.006(3) 0.003(3)
O57 0.047(5) 0.066(5) 0.054(5) 0.002(4) 0.015(4) -0.005(4)
O27 0.053(5) 0.073(6) 0.053(5) 0.001(4) 0.000(4) -0.004(5)
O121 0.070(6) 0.046(5) 0.075(6) -0.008(4) 0.024(5) -0.007(4)
N54 0.077(8) 0.036(5) 0.061(6) -0.007(4) 0.019(6) -0.011(5)
O36 0.062(6) 0.072(6) 0.058(5) 0.006(4) 0.021(5) 0.001(5)
O127 0.047(5) 0.064(5) 0.050(5) 0.006(4) 0.016(4) 0.009(4)
O23 0.050(5) 0.057(5) 0.079(6) -0.002(4) 0.018(5) 0.002(4)
O24 0.074(6) 0.056(5) 0.055(5) -0.002(4) 0.013(5) -0.007(5)
O25 0.039(4) 0.062(5) 0.054(5) 0.006(4) -0.003(4) -0.004(4)
O34 0.044(5) 0.070(5) 0.043(4) 0.009(4) 0.006(4) 0.007(4)
O123 0.042(4) 0.080(6) 0.047(5) -0.009(4) -0.003(4) 0.001(4)
O46 0.040(5) 0.067(6) 0.095(8) -0.004(5) -0.007(5) -0.002(4)
O124 0.049(5) 0.075(6) 0.048(5) -0.004(4) 0.013(4) 0.001(4)
O44 0.067(6) 0.054(5) 0.047(5) -0.004(4) 0.000(4) -0.004(4)
C148 0.045(7) 0.052(6) 0.050(7) 0.007(5) 0.009(6) 0.004(5)
N154 0.039(5) 0.059(5) 0.034(5) -0.006(4) -0.009(4) 0.006(4)
O56 0.048(5) 0.078(6) 0.054(5) 0.001(4) 0.009(4) -0.006(4)
C143 0.023(5) 0.044(6) 0.043(6) 0.003(5) -0.004(4) 0.001(4)
C114 0.028(5) 0.056(6) 0.028(5) -0.005(4) 0.003(4) 0.001(5)
C10 0.058(7) 0.048(6) 0.032(5) 0.008(5) 0.005(5) 0.000(5)
C128 0.057(7) 0.062(7) 0.031(6) 0.007(5) 0.013(5) -0.005(6)
C101 0.029(5) 0.049(6) 0.041(6) 0.000(4) 0.013(5) 0.006(5)
C112 0.023(5) 0.061(7) 0.036(5) 0.003(5) 0.007(4) 0.003(4)
C147 0.050(7) 0.039(6) 0.057(7) 0.003(5) 0.030(6) 0.003(5)
C135 0.021(5) 0.048(6) 0.059(7) 0.002(5) -0.002(5) 0.000(4)
C151 0.078(10) 0.076(9) 0.045(7) 0.018(6) 0.022(7) 0.007(8)
C11 0.064(8) 0.047(6) 0.034(6) 0.000(4) 0.018(6) 0.002(6)
C126 0.041(6) 0.051(6) 0.043(6) -0.001(5) 0.009(6) -0.004(5)
C111 0.042(6) 0.051(6) 0.038(6) 0.005(5) 0.002(5) -0.002(5)
C149 0.045(7) 0.059(7) 0.043(6) 0.011(5) 0.008(5) 0.003(5)
C145 0.022(5) 0.048(6) 0.058(7) -0.007(5) 0.004(5) 0.002(4)
C109 0.039(6) 0.082(8) 0.022(5) -0.010(5) 0.003(5) -0.003(6)
C155 0.043(7) 0.052(7) 0.041(6) 0.006(5) 0.008(5) 0.010(6)
C137 0.045(7) 0.059(7) 0.037(6) 0.002(5) 0.001(5) -0.001(5)
C103 0.038(6) 0.046(6) 0.048(6) -0.004(5) 0.011(5) 0.007(5)
C16 0.036(6) 0.063(7) 0.060(7) 0.005(6) 0.005(6) -0.006(5)
C113 0.050(7) 0.047(6) 0.065(8) 0.004(5) 0.018(6) 0.008(5)
C102 0.034(6) 0.055(6) 0.032(5) 0.001(4) 0.011(4) 0.006(5)
C13 0.033(6) 0.056(7) 0.044(6) 0.003(5) 0.006(5) -0.005(5)
C105 0.032(6) 0.049(6) 0.059(7) -0.005(5) 0.004(5) -0.007(5)
O21 0.098(8) 0.096(7) 0.044(5) -0.006(5) -0.007(5) 0.010(6)
C17 0.067(9) 0.065(8) 0.049(7) 0.005(6) 0.025(6) 0.009(6)
C120 0.065(8) 0.043(6) 0.067(8) -0.008(6) 0.018(7) -0.008(6)
C55 0.054(8) 0.046(6) 0.059(8) 0.000(5) 0.021(6) -0.004(6)
C110 0.035(6) 0.065(7) 0.037(6) 0.002(5) -0.002(5) -0.001(5)
C118 0.043(7) 0.070(8) 0.048(7) -0.005(6) 0.014(6) 0.007(6)
C116 0.029(5) 0.066(7) 0.046(6) 0.005(5) 0.008(5) 0.000(5)
C14 0.038(6) 0.055(7) 0.045(6) 0.007(5) -0.004(5) -0.003(5)
C1 0.031(6) 0.059(7) 0.061(7) 0.007(6) 0.010(5) 0.004(5)
C153 0.038(6) 0.067(8) 0.055(7) -0.003(6) 0.005(6) -0.006(6)
C38A 0.051(7) 0.051(7) 0.057(7) 0.005(5) 0.019(6) -0.002(5)
C158 0.023(5) 0.064(7) 0.061(7) 0.002(6) -0.005(5) -0.004(5)
C117 0.071(9) 0.056(7) 0.048(7) 0.006(5) 0.008(6) 0.005(6)
C108 0.030(5) 0.056(6) 0.040(6) -0.007(5) 0.002(5) -0.004(5)
C26 0.055(8) 0.067(8) 0.038(6) -0.008(5) 0.014(6) -0.013(6)
C28 0.037(6) 0.065(7) 0.046(6) 0.000(5) 0.010(5) 0.004(5)
C119 0.058(8) 0.055(7) 0.050(7) -0.011(5) 0.004(6) 0.001(6)
C106 0.052(7) 0.051(7) 0.074(9) -0.006(6) -0.021(7) 0.002(6)
C35 0.029(6) 0.083(9) 0.047(7) -0.003(6) -0.002(5) 0.012(6)
C31 0.059(8) 0.078(9) 0.062(8) 0.017(7) -0.001(7) 0.007(7)
C3 0.050(7) 0.055(7) 0.048(7) -0.001(5) 0.006(6) 0.000(6)
C9 0.047(7) 0.042(6) 0.069(8) -0.004(5) 0.009(6) 0.001(5)
C48 0.069(9) 0.058(7) 0.053(8) -0.011(6) 0.039(7) -0.005(6)
C33 0.077(9) 0.060(8) 0.054(7) 0.003(6) 0.028(7) 0.004(7)
C29 0.085(10) 0.070(9) 0.047(7) -0.003(6) 0.017(7) 0.004(7)
C7 0.034(6) 0.065(8) 0.066(8) -0.009(6) 0.001(6) 0.006(5)
C32 0.056(8) 0.056(7) 0.076(9) 0.002(7) 0.010(7) -0.001(6)
C8 0.055(7) 0.071(8) 0.033(6) -0.005(5) 0.019(5) 0.003(6)
C12 0.048(7) 0.052(6) 0.031(5) -0.003(4) 0.010(5) -0.005(5)
C150 0.074(9) 0.073(8) 0.025(5) 0.007(5) 0.004(6) 0.012(7)
C20 0.070(10) 0.070(9) 0.073(9) 0.006(7) 0.004(8) 0.008(7)
C152 0.041(7) 0.080(9) 0.049(7) 0.006(6) 0.006(6) -0.008(6)
C53 0.094(11) 0.056(8) 0.063(9) 0.007(6) 0.024(8) 0.009(7)
C37 0.060(8) 0.075(9) 0.045(7) 0.003(6) 0.003(6) 0.007(7)
C107 0.030(5) 0.070(7) 0.033(5) -0.012(5) -0.011(5) 0.003(5)
C23A 0.060(9) 0.074(9) 0.105(12) 0.025(8) 0.023(9) 0.012(7)
C43 0.048(7) 0.047(6) 0.054(8) -0.010(5) 0.000(6) -0.002(5)
C18 0.037(7) 0.060(7) 0.077(9) 0.001(6) -0.014(6) -0.009(5)
C49 0.051(8) 0.057(7) 0.071(9) -0.003(6) 0.028(7) -0.004(6)
C58 0.051(7) 0.068(8) 0.060(8) -0.001(6) 0.021(6) 0.001(6)
C2 0.041(6) 0.061(7) 0.049(7) 0.006(5) 0.003(5) -0.006(5)
C129 0.044(7) 0.076(8) 0.039(6) 0.001(6) 0.011(5) -0.007(6)
C47 0.077(9) 0.043(6) 0.051(7) 0.003(5) 0.003(7) -0.008(6)
C51 0.092(12) 0.063(9) 0.099(13) 0.017(9) 0.033(10) 0.005(9)
C45 0.049(7) 0.051(7) 0.066(8) -0.004(6) 0.014(6) -0.004(5)
C19 0.058(8) 0.089(10) 0.066(9) -0.018(7) 0.001(7) -0.013(7)
C133 0.048(7) 0.079(9) 0.049(7) 0.004(6) -0.008(6) 0.000(6)
C59 0.068(10) 0.074(9) 0.104(13) 0.008(8) 0.045(9) 0.001(8)
C50 0.072(10) 0.053(8) 0.105(13) 0.003(8) 0.027(9) -0.007(7)
C61 0.087(11) 0.057(8) 0.078(10) 0.006(7) 0.043(9) -0.001(7)
C161 0.047(7) 0.071(8) 0.059(8) 0.005(6) 0.000(6) -0.003(6)
C130 0.096(12) 0.085(11) 0.047(8) -0.010(7) 0.011(8) -0.012(9)
C4 0.059(8) 0.065(8) 0.041(6) 0.003(5) -0.003(6) 0.003(6)
C30 0.053(8) 0.084(10) 0.049(7) 0.007(6) -0.002(6) 0.004(7)
C160 0.019(5) 0.083(9) 0.059(7) 0.003(6) -0.011(5) -0.003(5)
C132 0.068(10) 0.080(10) 0.083(11) 0.023(9) 0.000(9) -0.004(8)
C131 0.070(10) 0.103(12) 0.038(7) 0.000(7) 0.006(7) -0.011(9)
C159 0.058(8) 0.059(8) 0.079(10) -0.001(7) 0.009(7) -0.007(6)
C5 0.056(8) 0.093(10) 0.038(6) -0.005(6) -0.004(6) 0.006(7)
C52 0.084(11) 0.074(10) 0.067(9) 0.014(7) 0.027(8) 0.012(8)
C60 0.093(13) 0.097(12) 0.075(10) -0.027(9) 0.038(10) -0.025(9)
C6 0.077(10) 0.071(9) 0.055(8) 0.002(6) 0.012(7) 0.015(7)
C123 0.031(7) 0.125(13) 0.080(10) -0.012(9) -0.009(7) 0.006(7)
C138 0.050(8) 0.123(12) 0.039(7) 0.000(7) -0.004(6) 0.009(8)
C115 0.015(5) 0.060(6) 0.042(6) 0.004(5) 0.006(4) 0.003(4)
C104 0.032(6) 0.056(6) 0.043(6) -0.001(5) 0.008(5) -0.002(5)
C15 0.055(8) 0.044(6) 0.072(8) 0.006(6) 0.015(7) -0.001(5)

loop_
_atom_type_symbol
_atom_type_description
_atom_type_scat_dispersion_real
_atom_type_scat_dispersion_imag
_atom_type_scat_source
C C 0.0030 0.0010 'International Tables Vol C Tables 4.2.6.8 and 6.1.1.4'
H H 0.0000 0.0000 'International Tables Vol C Tables 4.2.6.8 and 6.1.1.4'
N N 0.0060 0.0030 'International Tables Vol C Tables 4.2.6.8 and 6.1.1.4'
O O 0.0110 0.0060 'International Tables Vol C Tables 4.2.6.8 and 6.1.1.4'

loop_
_geom_angle_atom_site_label_1
_geom_angle_atom_site_label_2
_geom_angle_atom_site_label_3
_geom_angle
C145 O146 H146 109.5
C143 O142 C113 115.2(9)
C138 O138 C110 113.8(10)
C43 O42 C13 116.2(9)
C126 O125 C102 118.0(9)
C135 O134 C104 118.1(8)
C1 O22 H22 109.5
C155 O157 C158 119.6(9)
C10 O38 C38A 111.0(9)
C101 O122 H122 109.5
C55 O57 C58 119.2(10)
C120 O121 C105 89.9(8)
C55 N54 H54 120.5
C55 N54 C47 119.0(11)
C47 N54 H54 120.5
C23A O23 C7 111.5(10)
C26 O25 C2 118.8(9)
C35 O34 C4 117.2(9)
C123 O123 C107 110.4(10)
C45 O46 H46 109.5
C149 C148 C147 119.7(11)
C153 C148 C147 120.8(11)
C153 C148 C149 119.4(12)
C147 N154 H154 120.2
C155 N154 H154 120.2
C155 N154 C147 119.7(10)
O142 C143 C145 110.3(9)
O144 C143 O142 128.1(11)
O144 C143 C145 121.5(10)
H11A C114 H11B 107.4
C101 C114 H11A 108.2
C101 C114 H11B 108.2
C113 C114 H11A 108.2
C113 C114 H11B 108.2
C113 C114 C101 116.3(9)
O38 C10 H10 108.3
O38 C10 C11 112.7(10)
O38 C10 C9 107.9(10)
C11 C10 H10 108.3
C11 C10 C9 111.2(9)
C9 C10 H10 108.3
C129 C128 C126 121.3(11)
C133 C128 C126 118.4(11)
C133 C128 C129 119.7(12)
O122 C101 C114 105.0(8)
O122 C101 C102 105.0(8)
O122 C101 C115 109.0(8)
C114 C101 C102 113.2(9)
C115 C101 C114 111.8(9)
C115 C101 C102 112.2(9)
C111 C112 C113 117.5(9)
C111 C112 C118 125.6(10)
C113 C112 C118 116.9(10)
C148 C147 H147 108.0
C148 C147 C145 111.5(10)
N154 C147 C148 110.8(10)
N154 C147 H147 108.0
N154 C147 C145 110.3(9)
C145 C147 H147 108.0
O134 C135 C137 111.3(9)
O136 C135 O134 125.2(11)
O136 C135 C137 123.4(10)
C150 C151 H151 118.7
C152 C151 H151 118.7
C152 C151 C150 122.5(13)
C10 C11 C15 118.8(11)
C12 C11 C10 121.3(12)
C12 C11 C15 119.9(10)
O125 C126 C128 111.3(11)
O127 C126 O125 122.9(10)
O127 C126 C128 125.6(11)
C112 C111 C110 118.9(10)
C112 C111 C115 120.7(10)
C110 C111 C115 119.8(10)
C148 C149 H149 119.8
C150 C149 C148 120.4(12)
C150 C149 H149 119.8
O146 C145 C143 112.4(9)
O146 C145 C147 110.6(9)
O146 C145 H145 109.1
C143 C145 C147 106.6(8)
C143 C145 H145 109.1
C147 C145 H145 109.1
O124 C109 C110 119.8(11)
O124 C109 C108 118.3(11)
C110 C109 C108 121.8(10)
O156 C155 O157 128.5(11)
O156 C155 N154 122.8(11)
O157 C155 N154 108.7(10)
C135 C137 H13A 109.5
C135 C137 H13B 109.5
C135 C137 H13C 109.5
H13A C137 H13B 109.5
H13A C137 H13C 109.5
H13B C137 H13C 109.5
C102 C103 H103 106.1
C102 C103 C108 116.2(9)
C108 C103 H103 106.1
C104 C103 H103 106.1
C104 C103 C102 113.3(9)
C104 C103 C108 108.3(9)
H16G C16 H16H 109.5
H16G C16 H16I 109.5
H16H C16 H16I 109.5
C15 C16 H16G 109.5
C15 C16 H16H 109.5
C15 C16 H16I 109.5
O142 C113 C114 105.8(9)
O142 C113 C112 109.4(10)
O142 C113 H113 109.6
C114 C113 H113 109.6
C112 C113 C114 112.6(10)
C112 C113 H113 109.6
O125 C102 C101 105.6(8)
O125 C102 C103 107.1(9)
O125 C102 H102 109.3
C101 C102 H102 109.3
C103 C102 C101 116.2(8)
C103 C102 H102 109.3
O42 C13 H13 109.9
O42 C13 C14 104.4(8)
O42 C13 C12 110.5(9)
C14 C13 H13 109.9
C12 C13 H13 109.9
C12 C13 C14 112.2(9)
O121 C105 H105 110.8
O121 C105 C120 44.6(6)
O121 C105 C106 113.2(10)
O121 C105 C104 91.0(8)
C120 C105 H105 116.6
C106 C105 H105 110.8
C106 C105 C120 132.4(11)
C106 C105 C104 118.7(10)
C104 C105 H105 110.8
C104 C105 C120 46.7(6)
C5 O21 C20 91.6(10)
H17A C17 H17B 109.5
H17A C17 H17C 109.5
H17B C17 H17C 109.5
C15 C17 H17A 109.5
C15 C17 H17B 109.5
C15 C17 H17C 109.5
O121 C120 C105 45.5(6)
O121 C120 H12A 112.9
O121 C120 H12B 112.9
O121 C120 C104 94.1(10)
C105 C120 H12A 128.9
C105 C120 H12B 120.7
H12A C120 H12B 110.3
C104 C120 C105 48.8(7)
C104 C120 H12A 112.9
C104 C120 H12B 112.9
O57 C55 N54 108.9(11)
O56 C55 O57 126.0(12)
O56 C55 N54 125.0(12)
O138 C110 C111 109.7(9)
O138 C110 C109 112.3(10)
O138 C110 H110 106.8
C111 C110 H110 106.8
C109 C110 C111 114.1(9)
C109 C110 H110 106.8
C112 C118 H11C 109.5
C112 C118 H11D 109.5
C112 C118 H11E 109.5
H11C C118 H11D 109.5
H11C C118 H11E 109.5
H11D C118 H11E 109.5
H11F C116 H11G 109.5
H11F C116 H11H 109.5
H11G C116 H11H 109.5
C115 C116 H11F 109.5
C115 C116 H11G 109.5
C115 C116 H11H 109.5
C13 C14 H14A 108.2
C13 C14 H14B 108.2
H14A C14 H14B 107.3
C1 C14 C13 116.6(9)
C1 C14 H14A 108.2
C1 C14 H14B 108.2
O22 C1 C14 104.1(9)
O22 C1 C2 106.3(9)
O22 C1 C15 112.3(10)
C14 C1 C2 111.5(10)
C14 C1 C15 110.3(10)
C15 C1 C2 111.9(10)
C148 C153 H153 119.5
C148 C153 C152 121.0(12)
C152 C153 H153 119.5
O38 C38A H38A 109.5
O38 C38A H38B 109.5
O38 C38A H38C 109.5
H38A C38A H38B 109.5
H38A C38A H38C 109.5
H38B C38A H38C 109.5
O157 C158 C161 110.0(9)
O157 C158 C160 109.8(10)
O157 C158 C159 101.7(10)
C160 C158 C161 112.4(11)
C159 C158 C161 110.7(11)
C159 C158 C160 111.9(10)
H11I C117 H11J 109.5
H11I C117 H11K 109.5
H11J C117 H11K 109.5
C115 C117 H11I 109.5
C115 C117 H11J 109.5
C115 C117 H11K 109.5
C109 C108 C103 115.3(9)
C109 C108 C107 104.9(9)
C119 C108 C109 105.3(10)
C119 C108 C103 114.2(9)
C119 C108 C107 111.4(9)
C107 C108 C103 105.4(8)
O27 C26 O25 123.4(12)
O27 C26 C28 125.6(12)
O25 C26 C28 110.9(10)
C33 C28 C26 124.2(11)
C33 C28 C29 117.2(12)
C29 C28 C26 118.1(11)
C108 C119 H11L 109.5
C108 C119 H11M 109.5
C108 C119 H11N 109.5
H11L C119 H11M 109.5
H11L C119 H11N 109.5
H11M C119 H11N 109.5
C105 C106 H10A 108.7
C105 C106 H10B 108.7
H10A C106 H10B 107.6
C107 C106 C105 114.3(9)
C107 C106 H10A 108.7
C107 C106 H10B 108.7
O36 C35 O34 123.9(13)
O36 C35 C37 127.9(11)
O34 C35 C37 108.0(10)
C32 C31 H31 120.8
C30 C31 H31 120.8
C30 C31 C32 118.3(13)
C8 C3 H3 106.3
C8 C3 C2 116.8(10)
C8 C3 C4 110.4(10)
C2 C3 H3 106.3
C2 C3 C4 110.1(9)
C4 C3 H3 106.3
O24 C9 C10 119.7(12)
O24 C9 C8 120.1(11)
C10 C9 C8 119.7(10)
C53 C48 C47 119.2(12)
C49 C48 C53 116.8(13)
C49 C48 C47 124.0(12)
C28 C33 H33 118.5
C28 C33 C32 122.9(14)
C32 C33 H33 118.5
C28 C29 H29 120.5
C30 C29 C28 118.9(13)
C30 C29 H29 120.5
O23 C7 H7 109.6
O23 C7 C8 107.2(10)
O23 C7 C6 109.5(10)
C8 C7 H7 109.6
C6 C7 H7 109.6
C6 C7 C8 111.4(10)
C31 C32 H32 120.3
C33 C32 C31 119.4(14)
C33 C32 H32 120.3
C3 C8 C9 117.0(10)
C3 C8 C7 104.4(10)
C3 C8 C19 114.3(11)
C7 C8 C9 105.4(10)
C19 C8 C9 103.8(11)
C19 C8 C7 111.8(11)
C11 C12 C13 118.7(10)
C11 C12 C18 125.1(11)
C13 C12 C18 116.2(9)
C151 C150 H150 120.9
C149 C150 C151 118.2(12)
C149 C150 H150 120.9
O21 C20 H20A 113.6
O21 C20 H20B 113.6
O21 C20 C4 90.2(10)
H20A C20 H20B 110.9
C4 C20 H20A 113.6
C4 C20 H20B 113.6
C151 C152 C153 118.4(13)
C151 C152 H152 120.8
C153 C152 H152 120.8
C48 C53 H53 119.2
C48 C53 C52 121.6(15)
C52 C53 H53 119.2
C35 C37 H37A 109.5
C35 C37 H37B 109.5
C35 C37 H37C 109.5
H37A C37 H37B 109.5
H37A C37 H37C 109.5
H37B C37 H37C 109.5
O123 C107 C108 106.9(9)
O123 C107 C106 111.7(9)
O123 C107 H107 109.0
C108 C107 H107 109.0
C106 C107 C108 111.3(9)
C106 C107 H107 109.0
O23 C23A H23A 109.5
O23 C23A H23B 109.5
O23 C23A H23C 109.5
H23A C23A H23B 109.5
H23A C23A H23C 109.5
H23B C23A H23C 109.5
O42 C43 C45 111.9(11)
O44 C43 O42 125.8(12)
O44 C43 C45 122.3(10)
C12 C18 H18A 109.5
C12 C18 H18B 109.5
C12 C18 H18C 109.5
H18A C18 H18B 109.5
H18A C18 H18C 109.5
H18B C18 H18C 109.5
C48 C49 H49 119.1
C48 C49 C50 121.8(14)
C50 C49 H49 119.1
O57 C58 C60 97.9(11)
C59 C58 O57 109.4(11)
C59 C58 C60 114.7(13)
C61 C58 O57 111.6(11)
C61 C58 C59 112.3(13)
C61 C58 C60 110.1(13)
O25 C2 C1 102.4(9)
O25 C2 C3 110.7(10)
O25 C2 H2 108.6
C1 C2 H2 108.6
C3 C2 C1 117.6(9)
C3 C2 H2 108.6
C128 C129 H129 120.5
C128 C129 C130 119.1(13)
C130 C129 H129 120.5
N54 C47 C48 112.4(10)
N54 C47 H47 107.9
N54 C47 C45 107.9(10)
C48 C47 H47 107.9
C48 C47 C45 112.6(12)
C45 C47 H47 107.9
C50 C51 H51 119.3
C52 C51 H51 119.3
C52 C51 C50 121.5(15)
O46 C45 C43 111.2(11)
O46 C45 C47 112.2(10)
O46 C45 H45 109.2
C43 C45 C47 105.9(10)
C43 C45 H45 109.2
C47 C45 H45 109.2
C8 C19 H19A 109.5
C8 C19 H19B 109.5
C8 C19 H19C 109.5
H19A C19 H19B 109.5
H19A C19 H19C 109.5
H19B C19 H19C 109.5
C128 C133 H133 119.2
C128 C133 C132 121.6(15)
C132 C133 H133 119.2
C58 C59 H59A 109.5
C58 C59 H59B 109.5
C58 C59 H59C 109.5
H59A C59 H59B 109.5
H59A C59 H59C 109.5
H59B C59 H59C 109.5
C49 C50 H50 120.6
C51 C50 C49 118.8(15)
C51 C50 H50 120.6
C58 C61 H61A 109.5
C58 C61 H61B 109.5
C58 C61 H61C 109.5
H61A C61 H61B 109.5
H61A C61 H61C 109.5
H61B C61 H61C 109.5
C158 C161 H16A 109.5
C158 C161 H16B 109.5
C158 C161 H16C 109.5
H16A C161 H16B 109.5
H16A C161 H16C 109.5
H16B C161 H16C 109.5
C129 C130 H130 121.4
C131 C130 C129 117.3(14)
C131 C130 H130 121.4
O34 C4 C3 110.3(10)
O34 C4 C20 107.6(10)
O34 C4 C5 115.2(12)
C20 C4 C3 117.5(12)
C5 C4 C3 118.7(10)
C5 C4 C20 85.2(10)
C31 C30 C29 123.2(13)
C31 C30 H30 118.4
C29 C30 H30 118.4
C158 C160 H16D 109.5
C158 C160 H16E 109.5
C158 C160 H16F 109.5
H16D C160 H16E 109.5
H16D C160 H16F 109.5
H16E C160 H16F 109.5
C133 C132 H132 121.4
C131 C132 C133 117.1(15)
C131 C132 H132 121.4
C130 C131 C132 124.7(14)
C130 C131 H131 117.7
C132 C131 H131 117.7
C158 C159 H15A 109.5
C158 C159 H15B 109.5
C158 C159 H15C 109.5
H15A C159 H15B 109.5
H15A C159 H15C 109.5
H15B C159 H15C 109.5
O21 C5 C4 92.7(10)
O21 C5 H5 109.7
O21 C5 C6 113.9(12)
C4 C5 H5 109.7
C6 C5 C4 119.9(12)
C6 C5 H5 109.7
C53 C52 H52 120.4
C51 C52 C53 119.2(16)
C51 C52 H52 120.4
C58 C60 H60A 109.5
C58 C60 H60B 109.5
C58 C60 H60C 109.5
H60A C60 H60B 109.5
H60A C60 H60C 109.5
H60B C60 H60C 109.5
C7 C6 H6A 108.5
C7 C6 H6B 108.5
C5 C6 C7 115.0(12)
C5 C6 H6A 108.5
C5 C6 H6B 108.5
H6A C6 H6B 107.5
O123 C123 H12C 109.5
O123 C123 H12D 109.5
O123 C123 H12E 109.5
H12C C123 H12D 109.5
H12C C123 H12E 109.5
H12D C123 H12E 109.5
O138 C138 H13D 109.5
O138 C138 H13E 109.5
O138 C138 H13F 109.5
H13D C138 H13E 109.5
H13D C138 H13F 109.5
H13E C138 H13F 109.5
C101 C115 C116 111.1(9)
C101 C115 C117 111.7(9)
C111 C115 C101 105.4(8)
C111 C115 C116 116.6(9)
C111 C115 C117 108.2(9)
C117 C115 C116 103.9(9)
O134 C104 C103 108.9(9)
O134 C104 C105 111.7(9)
O134 C104 C120 108.6(9)
C105 C104 C103 121.4(10)
C120 C104 C103 119.5(10)
C120 C104 C105 84.5(9)
C11 C15 C16 115.6(10)
C11 C15 C17 110.5(11)
C11 C15 C1 106.3(10)
C17 C15 C16 105.2(11)
C17 C15 C1 109.7(10)
C1 C15 C16 109.5(11)

loop_
_geom_bond_atom_site_label_1
_geom_bond_atom_site_label_2
_geom_bond_distance
O146 H146 0.8400
O146 C145 1.401(13)
O142 C143 1.315(13)
O142 C113 1.449(16)
O138 C110 1.422(14)
O138 C138 1.398(14)
O42 C13 1.486(14)
O42 C43 1.332(14)
O156 C155 1.185(13)
O125 C126 1.361(14)
O125 C102 1.436(12)
O134 C135 1.315(13)
O134 C104 1.434(14)
O22 H22 0.8400
O22 C1 1.411(14)
O157 C155 1.318(14)
O157 C158 1.477(14)
O144 C143 1.191(13)
O136 C135 1.208(13)
O38 C10 1.412(14)
O38 C38A 1.437(15)
O122 H122 0.8400
O122 C101 1.457(12)
O57 C55 1.347(15)
O57 C58 1.509(16)
O27 C26 1.193(15)
O121 C105 1.443(14)
O121 C120 1.421(16)
N54 H54 0.8800
N54 C55 1.347(17)
N54 C47 1.434(17)
O36 C35 1.217(14)
O127 C126 1.169(14)
O23 C7 1.425(15)
O23 C23A 1.413(17)
O24 C9 1.179(15)
O25 C26 1.335(15)
O25 C2 1.441(14)
O34 C35 1.323(14)
O34 C4 1.419(15)
O123 C107 1.438(13)
O123 C123 1.397(15)
O46 H46 0.8400
O46 C45 1.371(15)
O124 C109 1.223(14)
O44 C43 1.205(15)
C148 C147 1.530(17)
C148 C149 1.407(17)
C148 C153 1.362(17)
N154 H154 0.8800
N154 C147 1.433(15)
N154 C155 1.379(16)
O56 C55 1.221(15)
C143 C145 1.520(17)
C114 H11A 0.9900
C114 H11B 0.9900
C114 C101 1.537(15)
C114 C113 1.523(16)
C10 H10 1.0000
C10 C11 1.478(16)
C10 C9 1.545(17)
C128 C126 1.498(16)
C128 C129 1.359(18)
C128 C133 1.350(18)
C101 C102 1.550(16)
C101 C115 1.527(15)
C112 C111 1.349(16)
C112 C113 1.495(17)
C112 C118 1.532(16)
C147 H147 1.0000
C147 C145 1.555(17)
C135 C137 1.478(17)
C151 H151 0.9500
C151 C150 1.41(2)
C151 C152 1.343(19)
C11 C12 1.336(17)
C11 C15 1.513(19)
C111 C110 1.494(15)
C111 C115 1.508(14)
C149 H149 0.9500
C149 C150 1.371(18)
C145 H145 1.0000
C109 C110 1.480(18)
C109 C108 1.549(17)
C137 H13A 0.9800
C137 H13B 0.9800
C137 H13C 0.9800
C103 H103 1.0000
C103 C102 1.542(15)
C103 C108 1.579(15)
C103 C104 1.534(17)
C16 H16G 0.9800
C16 H16H 0.9800
C16 H16I 0.9800
C16 C15 1.543(17)
C113 H113 1.0000
C102 H102 1.0000
C13 H13 1.0000
C13 C14 1.544(14)
C13 C12 1.492(16)
C105 H105 1.0000
C105 C120 2.023(18)
C105 C106 1.521(18)
C105 C104 1.530(15)
O21 C20 1.466(19)
O21 C5 1.452(15)
C17 H17A 0.9800
C17 H17B 0.9800
C17 H17C 0.9800
C17 C15 1.537(19)
C120 H12A 0.9900
C120 H12B 0.9900
C120 C104 1.479(17)
C110 H110 1.0000
C118 H11C 0.9800
C118 H11D 0.9800
C118 H11E 0.9800
C116 H11F 0.9800
C116 H11G 0.9800
C116 H11H 0.9800
C116 C115 1.539(16)
C14 H14A 0.9900
C14 H14B 0.9900
C14 C1 1.539(16)
C1 C2 1.583(18)
C1 C15 1.540(18)
C153 H153 0.9500
C153 C152 1.407(19)
C38A H38A 0.9800
C38A H38B 0.9800
C38A H38C 0.9800
C158 C161 1.513(19)
C158 C160 1.490(15)
C158 C159 1.489(18)
C117 H11I 0.9800
C117 H11J 0.9800
C117 H11K 0.9800
C117 C115 1.535(17)
C108 C119 1.527(17)
C108 C107 1.560(14)
C26 C28 1.467(18)
C28 C33 1.347(18)
C28 C29 1.431(18)
C119 H11L 0.9800
C119 H11M 0.9800
C119 H11N 0.9800
C106 H10A 0.9900
C106 H10B 0.9900
C106 C107 1.495(18)
C35 C37 1.443(19)
C31 H31 0.9500
C31 C32 1.400(19)
C31 C30 1.34(2)
C3 H3 1.0000
C3 C8 1.548(17)
C3 C2 1.550(18)
C3 C4 1.581(19)
C9 C8 1.580(19)
C48 C53 1.37(2)
C48 C49 1.363(19)
C48 C47 1.504(18)
C33 H33 0.9500
C33 C32 1.352(19)
C29 H29 0.9500
C29 C30 1.35(2)
C7 H7 1.0000
C7 C8 1.556(17)
C7 C6 1.51(2)
C32 H32 0.9500
C8 C19 1.554(18)
C12 C18 1.498(17)
C150 H150 0.9500
C20 H20A 0.9900
C20 H20B 0.9900
C20 C4 1.569(18)
C152 H152 0.9500
C53 H53 0.9500
C53 C52 1.41(2)
C37 H37A 0.9800
C37 H37B 0.9800
C37 H37C 0.9800
C107 H107 1.0000
C23A H23A 0.9800
C23A H23B 0.9800
C23A H23C 0.9800
C43 C45 1.525(19)
C18 H18A 0.9800
C18 H18B 0.9800
C18 H18C 0.9800
C49 H49 0.9500
C49 C50 1.40(2)
C58 C59 1.50(2)
C58 C61 1.478(19)
C58 C60 1.54(2)
C2 H2 1.0000
C129 H129 0.9500
C129 C130 1.414(19)
C47 H47 1.0000
C47 C45 1.548(18)
C51 H51 0.9500
C51 C50 1.36(2)
C51 C52 1.32(2)
C45 H45 1.0000
C19 H19A 0.9800
C19 H19B 0.9800
C19 H19C 0.9800
C133 H133 0.9500
C133 C132 1.36(2)
C59 H59A 0.9800
C59 H59B 0.9800
C59 H59C 0.9800
C50 H50 0.9500
C61 H61A 0.9800
C61 H61B 0.9800
C61 H61C 0.9800
C161 H16A 0.9800
C161 H16B 0.9800
C161 H16C 0.9800
C130 H130 0.9500
C130 C131 1.33(2)
C4 C5 1.52(2)
C30 H30 0.9500
C160 H16D 0.9800
C160 H16E 0.9800
C160 H16F 0.9800
C132 H132 0.9500
C132 C131 1.34(2)
C131 H131 0.9500
C159 H15A 0.9800
C159 H15B 0.9800
C159 H15C 0.9800
C5 H5 1.0000
C5 C6 1.484(19)
C52 H52 0.9500
C60 H60A 0.9800
C60 H60B 0.9800
C60 H60C 0.9800
C6 H6A 0.9900
C6 H6B 0.9900
C123 H12C 0.9800
C123 H12D 0.9800
C123 H12E 0.9800
C138 H13D 0.9800
C138 H13E 0.9800
C138 H13F 0.9800

loop_
_geom_hbond_atom_site_label_D
_geom_hbond_atom_site_label_H
_geom_hbond_atom_site_label_A
_geom_hbond_distance_DH
_geom_hbond_distance_HA
_geom_hbond_distance_DA
_geom_hbond_angle_DHA
_geom_hbond_site_symmetry_A
O146 H146 O38 0.84 2.10 2.861(12) 150.7 .
O22 H22 O36 0.84 2.10 2.878(13) 154.8 1_455
O122 H122 O136 0.84 2.05 2.818(10) 152.6 1_655

loop_
_geom_torsion_atom_site_label_1
_geom_torsion_atom_site_label_2
_geom_torsion_atom_site_label_3
_geom_torsion_atom_site_label_4
_geom_torsion
O142 C143 C145 O146 -160.9(8)
O142 C143 C145 C147 77.8(10)
O42 C13 C14 C1 146.8(10)
O42 C13 C12 C11 -153.8(10)
O42 C13 C12 C18 28.2(14)
O42 C43 C45 O46 -160.3(10)
O42 C43 C45 C47 77.6(12)
O22 C1 C2 O25 52.5(11)
O22 C1 C2 C3 174.0(10)
O22 C1 C15 C11 -172.7(10)
O22 C1 C15 C16 61.8(13)
O22 C1 C15 C17 -53.1(14)
O144 C143 C145 O146 15.9(14)
O144 C143 C145 C147 -105.4(11)
O38 C10 C11 C12 120.6(12)
O38 C10 C11 C15 -62.7(13)
O38 C10 C9 O24 -10.2(16)
O38 C10 C9 C8 178.0(10)
O122 C101 C102 O125 52.4(10)
O122 C101 C102 C103 170.9(9)
O122 C101 C115 C111 -170.9(8)
O122 C101 C115 C116 61.9(11)
O122 C101 C115 C117 -53.6(11)
O27 C26 C28 C33 150.4(14)
O27 C26 C28 C29 -21.8(19)
O121 C105 C106 C107 -113.0(11)
O121 C105 C104 O134 -113.2(9)
O121 C105 C104 C103 116.1(11)
O121 C105 C104 C120 -5.3(9)
O121 C120 C104 O134 116.4(10)
O121 C120 C104 C103 -117.8(11)
O121 C120 C104 C105 5.4(9)
N54 C47 C45 O46 -54.2(14)
N54 C47 C45 C43 67.2(13)
O23 C7 C8 C3 167.8(9)
O23 C7 C8 C9 44.0(12)
O23 C7 C8 C19 -68.1(13)
O23 C7 C6 C5 163.3(12)
O24 C9 C8 C3 142.6(12)
O24 C9 C8 C7 -102.0(13)
O24 C9 C8 C19 15.8(16)
O25 C26 C28 C33 -25.9(17)
O25 C26 C28 C29 161.9(11)
O34 C4 C5 O21 -112.0(11)
O34 C4 C5 C6 128.4(13)
O124 C109 C110 O138 2.9(14)
O124 C109 C110 C111 -122.7(11)
O124 C109 C108 C103 133.2(10)
O124 C109 C108 C119 6.4(13)
O124 C109 C108 C107 -111.3(11)
O44 C43 C45 O46 21.6(17)
O44 C43 C45 C47 -100.4(13)
C148 C147 C145 O146 65.1(12)
C148 C147 C145 C143 -172.5(9)
C148 C149 C150 C151 0.6(18)
C148 C153 C152 C151 -0.7(19)
N154 C147 C145 O146 -58.5(12)
N154 C147 C145 C143 64.0(11)
C143 O142 C113 C114 143.2(9)
C143 O142 C113 C112 -95.2(11)
C114 C101 C102 O125 -61.5(10)
C114 C101 C102 C103 56.9(12)
C114 C101 C115 C111 -55.3(11)
C114 C101 C115 C116 177.5(9)
C114 C101 C115 C117 62.0(11)
C10 C11 C12 C13 173.8(10)
C10 C11 C12 C18 -8.5(18)
C10 C11 C15 C16 -3.1(16)
C10 C11 C15 C17 116.2(11)
C10 C11 C15 C1 -124.8(11)
C10 C9 C8 C3 -45.7(15)
C10 C9 C8 C7 69.8(13)
C10 C9 C8 C19 -172.5(11)
C128 C129 C130 C131 -4(2)
C128 C133 C132 C131 5(2)
C101 C114 C113 O142 149.0(9)
C101 C114 C113 C112 29.5(14)
C112 C111 C110 O138 114.4(11)
C112 C111 C110 C109 -118.6(12)
C112 C111 C115 C101 52.8(13)
C112 C111 C115 C116 176.6(10)
C112 C111 C115 C117 -66.8(13)
C147 C148 C149 C150 -178.6(11)
C147 C148 C153 C152 178.6(11)
C147 N154 C155 O156 -13.9(16)
C147 N154 C155 O157 165.7(9)
C135 O134 C104 C103 79.0(11)
C135 O134 C104 C105 -57.9(12)
C135 O134 C104 C120 -149.3(10)
C11 C10 C9 O24 -134.3(12)
C11 C10 C9 C8 53.9(15)
C126 O125 C102 C101 -110.7(9)
C126 O125 C102 C103 124.9(9)
C126 C128 C129 C130 179.1(12)
C126 C128 C133 C132 -179.6(12)
C111 C112 C113 O142 -154.4(10)
C111 C112 C113 C114 -37.0(15)
C149 C148 C147 N154 -23.3(15)
C149 C148 C147 C145 -146.6(10)
C149 C148 C153 C152 0.9(18)
C109 C108 C107 O123 42.8(11)
C109 C108 C107 C106 165.0(10)
C155 O157 C158 C161 60.9(13)
C155 O157 C158 C160 -63.2(13)
C155 O157 C158 C159 178.2(10)
C155 N154 C147 C148 149.8(9)
C155 N154 C147 C145 -86.2(12)
C103 C108 C107 O123 164.9(9)
C103 C108 C107 C106 -72.9(12)
C113 O142 C143 O144 7.8(15)
C113 O142 C143 C145 -175.6(9)
C113 C114 C101 O122 135.4(10)
C113 C114 C101 C102 -110.6(11)
C113 C114 C101 C115 17.3(13)
C113 C112 C111 C110 165.4(10)
C113 C112 C111 C115 -5.6(16)
C102 O125 C126 O127 0.0(15)
C102 O125 C126 C128 -175.5(9)
C102 C101 C115 C111 73.2(11)
C102 C101 C115 C116 -54.1(11)
C102 C101 C115 C117 -169.6(9)
C102 C103 C108 C109 -56.7(13)
C102 C103 C108 C119 65.4(13)
C102 C103 C108 C107 -171.9(9)
C102 C103 C104 O134 72.2(11)
C102 C103 C104 C105 -155.9(10)
C102 C103 C104 C120 -53.5(14)
C13 O42 C43 O44 13.7(17)
C13 O42 C43 C45 -164.3(9)
C13 C14 C1 O22 140.7(11)
C13 C14 C1 C2 -105.0(12)
C13 C14 C1 C15 20.0(15)
C105 O121 C120 C104 -5.7(10)
C105 C120 C104 O134 111.0(10)
C105 C120 C104 C103 -123.2(12)
C105 C106 C107 O123 164.7(10)
C105 C106 C107 C108 45.3(15)
O21 C20 C4 O34 119.7(11)
O21 C20 C4 C3 -115.2(12)
O21 C20 C4 C5 4.8(11)
O21 C5 C6 C7 -113.5(14)
C120 O121 C105 C106 127.5(11)
C120 O121 C105 C104 5.5(10)
C120 C105 C106 C107 -64.1(15)
C120 C105 C104 O134 -107.9(11)
C120 C105 C104 C103 121.4(13)
C55 O57 C58 C59 -66.9(15)
C55 O57 C58 C61 58.0(15)
C55 O57 C58 C60 173.4(11)
C55 N54 C47 C48 141.7(12)
C55 N54 C47 C45 -93.5(13)
C110 C111 C115 C101 -118.2(11)
C110 C111 C115 C116 5.6(15)
C110 C111 C115 C117 122.2(11)
C110 C109 C108 C103 -47.7(13)
C110 C109 C108 C119 -174.6(9)
C110 C109 C108 C107 67.7(11)
C118 C112 C111 C110 -12.5(17)
C118 C112 C111 C115 176.5(11)
C118 C112 C113 O142 23.7(14)
C118 C112 C113 C114 141.1(11)
C14 C13 C12 C11 -37.7(15)
C14 C13 C12 C18 144.3(11)
C14 C1 C2 O25 -60.4(11)
C14 C1 C2 C3 61.1(13)
C14 C1 C15 C11 -57.0(13)
C14 C1 C15 C16 177.5(10)
C14 C1 C15 C17 62.5(14)
C153 C148 C147 N154 159.0(11)
C153 C148 C147 C145 35.7(15)
C153 C148 C149 C150 -0.9(17)
C38A O38 C10 C11 -65.4(12)
C38A O38 C10 C9 171.4(9)
C158 O157 C155 O156 6.8(17)
C158 O157 C155 N154 -172.7(8)
C108 C109 C110 O138 -176.1(8)
C108 C109 C110 C111 58.3(14)
C108 C103 C102 O125 -138.3(9)
C108 C103 C102 C101 104.0(11)
C108 C103 C104 O134 -157.4(8)
C108 C103 C104 C105 -25.6(13)
C108 C103 C104 C120 76.9(12)
C26 O25 C2 C1 -101.6(11)
C26 O25 C2 C3 132.2(11)
C26 C28 C33 C32 -174.4(13)
C26 C28 C29 C30 174.4(13)
C28 C33 C32 C31 1(2)
C28 C29 C30 C31 0(2)
C119 C108 C107 O123 -70.6(12)
C119 C108 C107 C106 51.6(13)
C106 C105 C104 O134 129.5(11)
C106 C105 C104 C103 -1.2(16)
C106 C105 C104 C120 -122.6(12)
C35 O34 C4 C3 77.9(13)
C35 O34 C4 C20 -152.8(11)
C35 O34 C4 C5 -59.8(13)
C3 C4 C5 O21 114.0(12)
C3 C4 C5 C6 -5.6(18)
C9 C10 C11 C12 -118.0(12)
C9 C10 C11 C15 58.7(15)
C48 C53 C52 C51 -3(2)
C48 C49 C50 C51 2(2)
C48 C47 C45 O46 70.5(14)
C48 C47 C45 C43 -168.1(10)
C33 C28 C29 C30 2(2)
C29 C28 C33 C32 -2(2)
C32 C31 C30 C29 -2(2)
C8 C3 C2 O25 -140.7(10)
C8 C3 C2 C1 102.2(12)
C8 C3 C4 O34 -158.9(9)
C8 C3 C4 C20 77.4(14)
C8 C3 C4 C5 -22.8(15)
C8 C7 C6 C5 44.9(17)
C12 C11 C15 C16 173.6(11)
C12 C11 C15 C17 -67.0(14)
C12 C11 C15 C1 51.9(14)
C12 C13 C14 C1 27.1(15)
C150 C151 C152 C153 0(2)
C20 O21 C5 C4 5.2(12)
C20 O21 C5 C6 129.7(13)
C20 C4 C5 O21 -4.8(11)
C20 C4 C5 C6 -124.4(14)
C152 C151 C150 C149 0(2)
C53 C48 C49 C50 1(2)
C53 C48 C47 N54 -145.8(13)
C53 C48 C47 C45 92.0(16)
C23A O23 C7 C8 -163.9(11)
C23A O23 C7 C6 75.1(14)
C43 O42 C13 C14 144.8(10)
C43 O42 C13 C12 -94.4(11)
C49 C48 C53 C52 -1(2)
C49 C48 C47 N54 33.1(19)
C49 C48 C47 C45 -89.1(15)
C58 O57 C55 N54 -178.9(10)
C58 O57 C55 O56 4.3(18)
C2 O25 C26 O27 -18.0(18)
C2 O25 C26 C28 158.4(10)
C2 C1 C15 C11 67.8(12)
C2 C1 C15 C16 -57.7(13)
C2 C1 C15 C17 -172.7(10)
C2 C3 C8 C9 -58.9(14)
C2 C3 C8 C7 -175.0(10)
C2 C3 C8 C19 62.5(14)
C2 C3 C4 O34 70.7(12)
C2 C3 C4 C20 -53.1(14)
C2 C3 C4 C5 -153.2(11)
C129 C128 C126 O125 -22.2(15)
C129 C128 C126 O127 162.4(12)
C129 C128 C133 C132 -8.6(19)
C129 C130 C131 C132 1(2)
C47 N54 C55 O57 169.3(10)
C47 N54 C55 O56 -13.9(18)
C47 C48 C53 C52 178.2(13)
C47 C48 C49 C50 -177.6(14)
C133 C128 C126 O125 148.7(11)
C133 C128 C126 O127 -26.7(18)
C133 C128 C129 C130 8.4(19)
C133 C132 C131 C130 -1(2)
C50 C51 C52 C53 7(3)
C4 O34 C35 O36 -1.1(18)
C4 O34 C35 C37 175.9(11)
C4 C3 C8 C9 174.3(10)
C4 C3 C8 C7 58.3(12)
C4 C3 C8 C19 -64.2(14)
C4 C3 C2 O25 -13.8(13)
C4 C3 C2 C1 -131.0(11)
C4 C5 C6 C7 -5.3(19)
C30 C31 C32 C33 1(2)
C5 O21 C20 C4 -5.0(11)
C52 C51 C50 C49 -6(3)
C6 C7 C8 C3 -72.4(12)
C6 C7 C8 C9 163.8(11)
C6 C7 C8 C19 51.7(15)
C123 O123 C107 C108 -155.3(11)
C123 O123 C107 C106 82.8(13)
C138 O138 C110 C111 -161.4(10)
C138 O138 C110 C109 70.6(12)
C115 C101 C102 O125 170.8(8)
C115 C101 C102 C103 -70.8(11)
C115 C111 C110 O138 -74.4(12)
C115 C111 C110 C109 52.5(15)
C104 O134 C135 O136 -2.6(16)
C104 O134 C135 C137 174.5(9)
C104 C103 C102 O125 -12.0(12)
C104 C103 C102 C101 -129.7(10)
C104 C103 C108 C109 174.5(9)
C104 C103 C108 C119 -63.3(12)
C104 C103 C108 C107 59.4(11)
C104 C105 C106 C107 -8.1(17)
C15 C11 C12 C13 -2.9(16)
C15 C11 C12 C18 174.9(12)
C15 C1 C2 O25 175.5(9)
C15 C1 C2 C3 -63.0(14)
